data_7105892
loop_
_publ_author_name
'Sanjeev K. Dey'
'Florian Beuerle'
'Mark A. Olson'
'J. Fraser Stoddart'

_publ_section_title
;
 Arranging pseudorotaxanes octahedrally around [60]fullerene
;
_journal_name_full Chem.Commun.
_journal_page_first 1425
_journal_paper_doi 10.1039/c0cc03963b
_journal_volume 47
_journal_year 2011
_chemical_formula_moiety 'C21 H30 O10, C14 H16 N, F6 P'
_chemical_formula_sum 'C35 H46 F6 N O10 P'
_chemical_formula_weight 785.70
_chemical_name_systematic
;
?
;
_space_group_IT_number 14
_symmetry_cell_setting monoclinic
_symmetry_space_group_name_Hall '-P 2ybc'
_symmetry_space_group_name_H-M 'P 1 21/c 1'
_atom_sites_solution_hydrogens geom
_atom_sites_solution_primary direct
_atom_sites_solution_secondary difmap
_audit_creation_method SHELXL-97
_cell_angle_alpha 90.00
_cell_angle_beta 102.141(3)
_cell_angle_gamma 90.00
_cell_formula_units_Z 4
_cell_length_a 15.7752(6)
_cell_length_b 13.5842(5)
_cell_length_c 17.3986(7)
_cell_measurement_reflns_used 6210
_cell_measurement_temperature 100(2)
_cell_measurement_theta_max 58.37
_cell_measurement_theta_min 2.87
_cell_volume 3645.0(2)
_computing_cell_refinement 'Bruker SAINT'
_computing_data_collection 'Bruker APEX2'
_computing_data_reduction 'Bruker SAINT'
_computing_molecular_graphics 'Bruker SHELXTL'
_computing_publication_material 'Bruker SHELXTL'
_computing_structure_refinement 'SHELXL-97 (Sheldrick, 2008)'
_computing_structure_solution 'SHELXS-97 (Sheldrick, 2008)'
_diffrn_ambient_temperature 100(2)
_diffrn_measured_fraction_theta_full 0.982
_diffrn_measured_fraction_theta_max 0.982
_diffrn_measurement_device_type 'Bruker APEX-II CCD'
_diffrn_measurement_method '\f and \w scans'
_diffrn_radiation_monochromator graphite
_diffrn_radiation_source 'fine-focus sealed tube'
_diffrn_radiation_type CuK\a
_diffrn_radiation_wavelength 1.54178
_diffrn_reflns_av_R_equivalents 0.0388
_diffrn_reflns_av_sigmaI/netI 0.0358
_diffrn_reflns_limit_h_max 17
_diffrn_reflns_limit_h_min -8
_diffrn_reflns_limit_k_max 14
_diffrn_reflns_limit_k_min -14
_diffrn_reflns_limit_l_max 18
_diffrn_reflns_limit_l_min -19
_diffrn_reflns_number 18040
_diffrn_reflns_theta_full 58.55
_diffrn_reflns_theta_max 58.55
_diffrn_reflns_theta_min 2.87
_diffrn_standards_number 0
_exptl_absorpt_coefficient_mu 1.455
_exptl_absorpt_correction_T_max 0.8646
_exptl_absorpt_correction_T_min 0.5110
_exptl_absorpt_correction_type numerical
_exptl_absorpt_process_details Face-indexed
_exptl_crystal_colour colourless
_exptl_crystal_density_diffrn 1.432
_exptl_crystal_density_method 'not measured'
_exptl_crystal_description needle
_exptl_crystal_F_000 1648
_exptl_crystal_size_max 0.53
_exptl_crystal_size_mid 0.16
_exptl_crystal_size_min 0.10
_refine_diff_density_max 0.442
_refine_diff_density_min -0.279
_refine_diff_density_rms 0.044
_refine_ls_extinction_method none
_refine_ls_goodness_of_fit_ref 1.034
_refine_ls_hydrogen_treatment mixed
_refine_ls_matrix_type full
_refine_ls_number_parameters 486
_refine_ls_number_reflns 5080
_refine_ls_number_restraints 0
_refine_ls_restrained_S_all 1.034
_refine_ls_R_factor_all 0.0502
_refine_ls_R_factor_gt 0.0378
_refine_ls_shift/su_max 0.000
_refine_ls_shift/su_mean 0.000
_refine_ls_structure_factor_coef Fsqd
_refine_ls_weighting_details 'calc w=1/[\s^2^(Fo^2^)+(0.0490P)^2^+1.9825P] where P=(Fo^2^+2Fc^2^)/3'
_refine_ls_weighting_scheme calc
_refine_ls_wR_factor_gt 0.0948
_refine_ls_wR_factor_ref 0.1019
_reflns_number_gt 4117
_reflns_number_total 5080
_reflns_threshold_expression >2sigma(I)
_cod_data_source_file C0CC03963B.TXT
_cod_data_source_block n0240
_cod_depositor_comments
;
The following automatic conversions were performed:

'_symmetry_cell_setting' value 'Monoclinic' changed to 'monoclinic'
according to the built-in table from CIF Core dictionary named
'cif_core.dic' version 2.4.1 from 2010-06-29.

Automatic conversion script
Id: cif_fix_values 1646 2011-03-28 12:23:43Z adriana 
;
_cod_original_sg_symbol_H-M P2(1)/c
_cod_database_code 7105892

loop_
_symmetry_equiv_pos_as_xyz
'x, y, z'
'-x, y+1/2, -z+1/2'
'-x, -y, -z'
'x, -y-1/2, z-1/2'

loop_
_atom_site_label
_atom_site_type_symbol
_atom_site_fract_x
_atom_site_fract_y
_atom_site_fract_z
_atom_site_U_iso_or_equiv
_atom_site_adp_type
_atom_site_occupancy
_atom_site_symmetry_multiplicity
_atom_site_calc_flag
_atom_site_refinement_flags
_atom_site_disorder_assembly
_atom_site_disorder_group
P1 P 0.25391(4) 0.22722(4) 0.10723(4) 0.02907(18) Uani 1 1 d . . .
F1 F 0.34933(9) 0.23060(10) 0.16118(8) 0.0380(4) Uani 1 1 d . . .
F2 F 0.27686(10) 0.31723(12) 0.05734(10) 0.0584(5) Uani 1 1 d . . .
F3 F 0.28618(10) 0.15095(12) 0.04991(9) 0.0499(4) Uani 1 1 d . . .
F4 F 0.15802(9) 0.22329(11) 0.05409(9) 0.0438(4) Uani 1 1 d . . .
F5 F 0.22959(9) 0.13752(10) 0.15866(8) 0.0395(4) Uani 1 1 d . . .
F6 F 0.22100(10) 0.30140(11) 0.16643(10) 0.0495(4) Uani 1 1 d . . .
O1 O 1.03685(12) 0.55102(13) 0.08406(11) 0.0438(5) Uani 1 1 d . . .
O2 O 0.95127(10) 0.44261(11) 0.12765(10) 0.0321(4) Uani 1 1 d . . .
O3 O 0.95531(10) 0.23854(11) 0.17785(10) 0.0317(4) Uani 1 1 d . . .
O4 O 0.88941(9) 0.04984(11) 0.14221(9) 0.0270(4) Uani 1 1 d . . .
O5 O 0.70866(9) 0.00100(10) 0.11634(9) 0.0245(4) Uani 1 1 d . . .
O6 O 0.57621(9) 0.11728(10) 0.06704(9) 0.0238(4) Uani 1 1 d . . .
O7 O 0.56932(10) 0.33425(10) 0.05456(9) 0.0263(4) Uani 1 1 d . . .
O8 O 0.60052(10) 0.52861(11) 0.11916(9) 0.0320(4) Uani 1 1 d . . .
O9 O 0.76679(11) 0.58569(12) 0.10559(10) 0.0338(4) Uani 1 1 d . . .
O10 O 0.86939(11) 0.70279(12) 0.12418(10) 0.0373(4) Uani 1 1 d . . .
N1 N 0.75674(15) 0.20900(14) 0.11851(12) 0.0239(4) Uani 1 1 d . . .
H1AN H 0.8000(18) 0.169(2) 0.1291(15) 0.036(8) Uiso 1 1 d . . .
H1BN H 0.7104(17) 0.1811(17) 0.1038(14) 0.023(7) Uiso 1 1 d . . .
C1 C 0.88249(16) 0.56436(17) 0.04096(14) 0.0308(6) Uani 1 1 d . . .
H1A H 0.8427 0.5109 0.0177 0.037 Uiso 1 1 calc R . .
H1B H 0.8942 0.6059 -0.0024 0.037 Uiso 1 1 calc R . .
C2 C 0.96553(16) 0.52108(17) 0.08548(15) 0.0303(6) Uani 1 1 d . . .
C3 C 1.02841(15) 0.39547(18) 0.17356(15) 0.0341(6) Uani 1 1 d . . .
H3A H 1.0653 0.4446 0.2070 0.041 Uiso 1 1 calc R . .
H3B H 1.0626 0.3648 0.1383 0.041 Uiso 1 1 calc R . .
C4 C 0.99832(16) 0.31871(17) 0.22349(15) 0.0335(6) Uani 1 1 d . . .
H4A H 1.0489 0.2931 0.2619 0.040 Uiso 1 1 calc R . .
H4B H 0.9582 0.3492 0.2533 0.040 Uiso 1 1 calc R . .
C5 C 1.01145(15) 0.15661(17) 0.17631(16) 0.0354(6) Uani 1 1 d . . .
H5A H 1.0273 0.1266 0.2292 0.042 Uiso 1 1 calc R . .
H5B H 1.0653 0.1787 0.1609 0.042 Uiso 1 1 calc R . .
C6 C 0.96590(15) 0.08245(18) 0.11844(15) 0.0320(6) Uani 1 1 d . . .
H6A H 0.9504 0.1124 0.0655 0.038 Uiso 1 1 calc R . .
H6B H 1.0047 0.0258 0.1160 0.038 Uiso 1 1 calc R . .
C7 C 0.85136(15) -0.03447(16) 0.09863(14) 0.0275(5) Uani 1 1 d . . .
H7A H 0.8953 -0.0871 0.1015 0.033 Uiso 1 1 calc R . .
H7B H 0.8304 -0.0165 0.0427 0.033 Uiso 1 1 calc R . .
C8 C 0.77772(14) -0.07049(16) 0.13219(14) 0.0267(5) Uani 1 1 d . . .
H8A H 0.7569 -0.1345 0.1082 0.032 Uiso 1 1 calc R . .
H8B H 0.7969 -0.0801 0.1896 0.032 Uiso 1 1 calc R . .
C9 C 0.63185(14) -0.02704(16) 0.13493(13) 0.0219(5) Uani 1 1 d . . .
C10 C 0.62212(15) -0.11005(16) 0.17868(13) 0.0250(5) Uani 1 1 d . . .
H10 H 0.6712 -0.1491 0.2006 0.030 Uiso 1 1 calc R . .
C11 C 0.54083(15) -0.13613(17) 0.19043(13) 0.0275(5) Uani 1 1 d . . .
H11 H 0.5344 -0.1931 0.2204 0.033 Uiso 1 1 calc R . .
C12 C 0.46921(15) -0.07979(17) 0.15877(14) 0.0281(5) Uani 1 1 d . . .
H12 H 0.4133 -0.0994 0.1652 0.034 Uiso 1 1 calc R . .
C13 C 0.47881(15) 0.00577(16) 0.11735(13) 0.0258(5) Uani 1 1 d . . .
H13 H 0.4297 0.0454 0.0967 0.031 Uiso 1 1 calc R . .
C14 C 0.55961(14) 0.03312(15) 0.10626(13) 0.0231(5) Uani 1 1 d . . .
C15 C 0.50047(14) 0.17355(16) 0.03046(14) 0.0257(5) Uani 1 1 d . . .
H15A H 0.4662 0.1912 0.0700 0.031 Uiso 1 1 calc R . .
H15B H 0.4633 0.1341 -0.0113 0.031 Uiso 1 1 calc R . .
C16 C 0.53078(15) 0.26510(16) -0.00403(14) 0.0267(5) Uani 1 1 d . . .
H16A H 0.5736 0.2468 -0.0358 0.032 Uiso 1 1 calc R . .
H16B H 0.4808 0.2965 -0.0395 0.032 Uiso 1 1 calc R . .
C17 C 0.50554(15) 0.39221(16) 0.08207(15) 0.0291(6) Uani 1 1 d . . .
H17A H 0.4636 0.3486 0.1005 0.035 Uiso 1 1 calc R . .
H17B H 0.4734 0.4337 0.0389 0.035 Uiso 1 1 calc R . .
C18 C 0.55103(16) 0.45561(16) 0.14807(14) 0.0295(6) Uani 1 1 d . . .
H18A H 0.5079 0.4875 0.1739 0.035 Uiso 1 1 calc R . .
H18B H 0.5897 0.4146 0.1877 0.035 Uiso 1 1 calc R . .
C19 C 0.65878(16) 0.57560(19) 0.18191(15) 0.0350(6) Uani 1 1 d . . .
H19A H 0.6947 0.5256 0.2152 0.042 Uiso 1 1 calc R . .
H19B H 0.6257 0.6125 0.2150 0.042 Uiso 1 1 calc R . .
C20 C 0.71538(16) 0.64405(18) 0.14913(16) 0.0358(6) Uani 1 1 d . . .
H20A H 0.6797 0.6924 0.1138 0.043 Uiso 1 1 calc R . .
H20B H 0.7538 0.6804 0.1921 0.043 Uiso 1 1 calc R . .
C21 C 0.84007(15) 0.62616(17) 0.09501(14) 0.0285(6) Uani 1 1 d . . .
C22 C 0.77249(15) 0.27766(16) 0.05587(13) 0.0246(5) Uani 1 1 d . . .
H22A H 0.8194 0.3242 0.0786 0.029 Uiso 1 1 calc R . .
H22B H 0.7193 0.3163 0.0356 0.029 Uiso 1 1 calc R . .
C23 C 0.79764(14) 0.22217(16) -0.01101(13) 0.0240(5) Uani 1 1 d . . .
C24 C 0.74890(15) 0.14225(16) -0.04574(14) 0.0274(5) Uani 1 1 d . . .
H24A H 0.6976 0.1241 -0.0289 0.033 Uiso 1 1 calc R . .
C25 C 0.77499(16) 0.08921(17) -0.10467(14) 0.0308(6) Uani 1 1 d . . .
H25 H 0.7419 0.0343 -0.1278 0.037 Uiso 1 1 calc R . .
C26 C 0.84922(16) 0.11606(18) -0.12981(14) 0.0330(6) Uani 1 1 d . . .
H26 H 0.8673 0.0792 -0.1699 0.040 Uiso 1 1 calc R . .
C27 C 0.89728(17) 0.19656(19) -0.09664(15) 0.0362(6) Uani 1 1 d . . .
H27 H 0.9477 0.2157 -0.1145 0.043 Uiso 1 1 calc R . .
C28 C 0.87134(16) 0.24895(17) -0.03717(14) 0.0310(6) Uani 1 1 d . . .
H28A H 0.9045 0.3038 -0.0141 0.037 Uiso 1 1 calc R . .
C29 C 0.74762(15) 0.26070(16) 0.19220(14) 0.0260(5) Uani 1 1 d . . .
H29A H 0.7041 0.3139 0.1789 0.031 Uiso 1 1 calc R . .
H29B H 0.8037 0.2912 0.2169 0.031 Uiso 1 1 calc R . .
C30 C 0.72006(15) 0.19109(16) 0.24999(13) 0.0247(5) Uani 1 1 d . . .
C31 C 0.77755(15) 0.12029(17) 0.28909(14) 0.0294(6) Uani 1 1 d . . .
H31 H 0.8346 0.1161 0.2795 0.035 Uiso 1 1 calc R . .
C32 C 0.75199(16) 0.05632(18) 0.34160(14) 0.0335(6) Uani 1 1 d . . .
H32 H 0.7909 0.0072 0.3669 0.040 Uiso 1 1 calc R . .
C33 C 0.67008(17) 0.06367(17) 0.35742(15) 0.0338(6) Uani 1 1 d . . .
H33 H 0.6530 0.0204 0.3943 0.041 Uiso 1 1 calc R . .
C34 C 0.61296(16) 0.13418(17) 0.31958(15) 0.0341(6) Uani 1 1 d . . .
H34 H 0.5568 0.1399 0.3308 0.041 Uiso 1 1 calc R . .
C35 C 0.63789(15) 0.19654(17) 0.26521(14) 0.0294(6) Uani 1 1 d . . .
H35 H 0.5979 0.2435 0.2382 0.035 Uiso 1 1 calc R . .

loop_
_atom_site_aniso_label
_atom_site_aniso_U_11
_atom_site_aniso_U_22
_atom_site_aniso_U_33
_atom_site_aniso_U_23
_atom_site_aniso_U_13
_atom_site_aniso_U_12
P1 0.0311(4) 0.0254(3) 0.0298(4) 0.0021(3) 0.0043(3) 0.0019(3)
F1 0.0333(8) 0.0415(8) 0.0362(8) -0.0009(7) 0.0007(6) 0.0020(6)
F2 0.0509(10) 0.0579(11) 0.0609(11) 0.0317(9) -0.0006(8) -0.0116(8)
F3 0.0462(9) 0.0655(11) 0.0389(9) -0.0185(8) 0.0113(7) 0.0017(8)
F4 0.0345(8) 0.0468(9) 0.0448(9) 0.0098(7) -0.0034(7) -0.0020(7)
F5 0.0471(9) 0.0317(8) 0.0390(9) 0.0066(6) 0.0078(7) -0.0002(6)
F6 0.0466(10) 0.0369(8) 0.0654(11) -0.0169(8) 0.0126(8) 0.0040(7)
O1 0.0359(12) 0.0384(11) 0.0572(13) 0.0110(9) 0.0103(9) -0.0043(9)
O2 0.0299(10) 0.0270(9) 0.0377(10) 0.0092(8) 0.0030(7) -0.0014(7)
O3 0.0290(9) 0.0243(9) 0.0410(10) 0.0031(7) 0.0055(8) -0.0002(7)
O4 0.0240(9) 0.0237(9) 0.0346(9) -0.0004(7) 0.0089(7) -0.0015(7)
O5 0.0225(9) 0.0179(8) 0.0334(9) 0.0013(7) 0.0064(7) 0.0011(6)
O6 0.0241(9) 0.0182(8) 0.0292(9) 0.0016(7) 0.0058(7) 0.0014(6)
O7 0.0279(9) 0.0191(8) 0.0332(9) -0.0033(7) 0.0093(7) 0.0009(7)
O8 0.0384(10) 0.0265(9) 0.0308(9) -0.0027(7) 0.0063(8) -0.0063(7)
O9 0.0377(10) 0.0260(9) 0.0407(10) -0.0058(8) 0.0149(8) -0.0030(7)
O10 0.0428(11) 0.0301(10) 0.0386(10) -0.0064(8) 0.0075(8) -0.0058(8)
N1 0.0244(13) 0.0198(10) 0.0282(11) 0.0001(9) 0.0072(9) -0.0012(10)
C1 0.0355(15) 0.0265(13) 0.0318(14) 0.0028(11) 0.0103(11) 0.0019(11)
C2 0.0308(15) 0.0240(13) 0.0375(15) -0.0023(11) 0.0105(11) -0.0022(11)
C3 0.0267(14) 0.0316(14) 0.0411(15) 0.0061(12) 0.0004(11) -0.0003(11)
C4 0.0358(15) 0.0293(14) 0.0347(15) 0.0041(11) 0.0055(11) -0.0001(11)
C5 0.0229(13) 0.0290(14) 0.0540(17) 0.0067(12) 0.0076(12) 0.0014(11)
C6 0.0248(14) 0.0289(13) 0.0451(16) 0.0058(12) 0.0142(12) 0.0044(10)
C7 0.0278(14) 0.0201(12) 0.0342(14) -0.0001(10) 0.0057(11) 0.0051(10)
C8 0.0248(13) 0.0192(12) 0.0348(14) 0.0013(10) 0.0033(10) 0.0037(10)
C9 0.0223(13) 0.0210(12) 0.0220(12) -0.0055(10) 0.0038(10) -0.0029(9)
C10 0.0306(14) 0.0197(12) 0.0240(12) -0.0014(10) 0.0042(10) 0.0004(10)
C11 0.0334(14) 0.0240(12) 0.0256(13) 0.0012(10) 0.0069(10) -0.0036(10)
C12 0.0275(13) 0.0281(13) 0.0302(14) -0.0025(11) 0.0095(10) -0.0051(10)
C13 0.0266(14) 0.0237(12) 0.0272(13) -0.0029(10) 0.0056(10) 0.0019(10)
C14 0.0292(14) 0.0164(11) 0.0234(12) -0.0029(10) 0.0049(10) -0.0013(9)
C15 0.0257(13) 0.0201(12) 0.0302(13) -0.0014(10) 0.0035(10) 0.0026(10)
C16 0.0305(14) 0.0231(12) 0.0267(13) -0.0019(10) 0.0065(10) 0.0018(10)
C17 0.0322(14) 0.0201(12) 0.0380(14) -0.0001(11) 0.0142(11) 0.0024(10)
C18 0.0352(14) 0.0226(12) 0.0335(14) 0.0025(11) 0.0137(11) 0.0042(10)
C19 0.0370(15) 0.0357(14) 0.0335(14) -0.0122(12) 0.0100(12) -0.0049(12)
C20 0.0372(15) 0.0302(14) 0.0422(16) -0.0103(12) 0.0133(12) 0.0015(11)
C21 0.0288(14) 0.0266(14) 0.0286(14) 0.0013(11) 0.0024(11) 0.0015(11)
C22 0.0283(13) 0.0179(12) 0.0281(13) 0.0026(10) 0.0072(10) -0.0007(9)
C23 0.0260(13) 0.0191(12) 0.0269(13) 0.0039(10) 0.0061(10) 0.0037(10)
C24 0.0257(13) 0.0254(13) 0.0322(14) 0.0019(11) 0.0083(10) 0.0018(10)
C25 0.0386(15) 0.0223(12) 0.0305(14) -0.0009(11) 0.0046(11) 0.0036(11)
C26 0.0426(16) 0.0304(14) 0.0286(14) 0.0053(11) 0.0133(12) 0.0126(12)
C27 0.0389(16) 0.0387(15) 0.0348(15) 0.0060(12) 0.0168(12) 0.0015(12)
C28 0.0345(15) 0.0256(13) 0.0335(14) 0.0026(11) 0.0084(11) -0.0040(11)
C29 0.0280(13) 0.0221(12) 0.0291(13) -0.0048(10) 0.0088(10) -0.0017(10)
C30 0.0298(14) 0.0206(12) 0.0238(13) -0.0059(10) 0.0061(10) -0.0037(10)
C31 0.0255(13) 0.0322(14) 0.0302(13) -0.0003(11) 0.0054(10) -0.0004(11)
C32 0.0361(16) 0.0314(14) 0.0307(14) 0.0037(11) 0.0017(11) 0.0000(11)
C33 0.0440(17) 0.0279(14) 0.0328(14) -0.0011(11) 0.0153(12) -0.0077(12)
C34 0.0337(15) 0.0271(13) 0.0464(16) -0.0060(12) 0.0197(12) -0.0039(11)
C35 0.0322(15) 0.0215(12) 0.0359(14) -0.0028(11) 0.0103(11) -0.0005(10)

loop_
_atom_type_symbol
_atom_type_description
_atom_type_scat_dispersion_real
_atom_type_scat_dispersion_imag
_atom_type_scat_source
C C 0.0181 0.0091 'International Tables Vol C Tables 4.2.6.8 and 6.1.1.4'
H H 0.0000 0.0000 'International Tables Vol C Tables 4.2.6.8 and 6.1.1.4'
N N 0.0311 0.0180 'International Tables Vol C Tables 4.2.6.8 and 6.1.1.4'
O O 0.0492 0.0322 'International Tables Vol C Tables 4.2.6.8 and 6.1.1.4'
F F 0.0727 0.0534 'International Tables Vol C Tables 4.2.6.8 and 6.1.1.4'
P P 0.2955 0.4335 'International Tables Vol C Tables 4.2.6.8 and 6.1.1.4'

loop_
_geom_angle_atom_site_label_1
_geom_angle_atom_site_label_2
_geom_angle_atom_site_label_3
_geom_angle
_geom_angle_site_symmetry_1
_geom_angle_site_symmetry_3
_geom_angle_publ_flag
F2 P1 F3 91.09(10) . . ?
F2 P1 F1 90.24(8) . . ?
F3 P1 F1 90.05(8) . . ?
F2 P1 F4 90.37(8) . . ?
F3 P1 F4 90.24(8) . . ?
F1 P1 F4 179.32(9) . . ?
F2 P1 F6 90.52(10) . . ?
F3 P1 F6 178.38(9) . . ?
F1 P1 F6 89.83(8) . . ?
F4 P1 F6 89.87(9) . . ?
F2 P1 F5 178.85(10) . . ?
F3 P1 F5 90.03(9) . . ?
F1 P1 F5 90.02(8) . . ?
F4 P1 F5 89.37(8) . . ?
F6 P1 F5 88.36(8) . . ?
C2 O2 C3 115.67(18) . . ?
C5 O3 C4 112.35(18) . . ?
C6 O4 C7 112.37(17) . . ?
C9 O5 C8 115.91(16) . . ?
C14 O6 C15 115.37(16) . . ?
C16 O7 C17 112.10(17) . . ?
C18 O8 C19 110.90(18) . . ?
C21 O9 C20 116.32(18) . . ?
C22 N1 C29 113.14(17) . . ?
C22 N1 H1AN 107.8(17) . . ?
C29 N1 H1AN 109.3(17) . . ?
C22 N1 H1BN 109.7(17) . . ?
C29 N1 H1BN 104.3(17) . . ?
H1AN N1 H1BN 113(2) . . ?
C2 C1 C21 110.4(2) . . ?
C2 C1 H1A 109.6 . . ?
C21 C1 H1A 109.6 . . ?
C2 C1 H1B 109.6 . . ?
C21 C1 H1B 109.6 . . ?
H1A C1 H1B 108.1 . . ?
O1 C2 O2 123.1(2) . . ?
O1 C2 C1 125.3(2) . . ?
O2 C2 C1 111.5(2) . . ?
O2 C3 C4 107.12(19) . . ?
O2 C3 H3A 110.3 . . ?
C4 C3 H3A 110.3 . . ?
O2 C3 H3B 110.3 . . ?
C4 C3 H3B 110.3 . . ?
H3A C3 H3B 108.5 . . ?
O3 C4 C3 112.3(2) . . ?
O3 C4 H4A 109.1 . . ?
C3 C4 H4A 109.1 . . ?
O3 C4 H4B 109.1 . . ?
C3 C4 H4B 109.1 . . ?
H4A C4 H4B 107.9 . . ?
O3 C5 C6 109.00(19) . . ?
O3 C5 H5A 109.9 . . ?
C6 C5 H5A 109.9 . . ?
O3 C5 H5B 109.9 . . ?
C6 C5 H5B 109.9 . . ?
H5A C5 H5B 108.3 . . ?
O4 C6 C5 109.3(2) . . ?
O4 C6 H6A 109.8 . . ?
C5 C6 H6A 109.8 . . ?
O4 C6 H6B 109.8 . . ?
C5 C6 H6B 109.8 . . ?
H6A C6 H6B 108.3 . . ?
O4 C7 C8 109.26(18) . . ?
O4 C7 H7A 109.8 . . ?
C8 C7 H7A 109.8 . . ?
O4 C7 H7B 109.8 . . ?
C8 C7 H7B 109.8 . . ?
H7A C7 H7B 108.3 . . ?
O5 C8 C7 108.91(18) . . ?
O5 C8 H8A 109.9 . . ?
C7 C8 H8A 109.9 . . ?
O5 C8 H8B 109.9 . . ?
C7 C8 H8B 109.9 . . ?
H8A C8 H8B 108.3 . . ?
O5 C9 C10 124.1(2) . . ?
O5 C9 C14 116.43(19) . . ?
C10 C9 C14 119.5(2) . . ?
C11 C10 C9 120.1(2) . . ?
C11 C10 H10 120.0 . . ?
C9 C10 H10 120.0 . . ?
C12 C11 C10 120.3(2) . . ?
C12 C11 H11 119.8 . . ?
C10 C11 H11 119.8 . . ?
C11 C12 C13 120.0(2) . . ?
C11 C12 H12 120.0 . . ?
C13 C12 H12 120.0 . . ?
C14 C13 C12 120.1(2) . . ?
C14 C13 H13 120.0 . . ?
C12 C13 H13 120.0 . . ?
C13 C14 O6 124.6(2) . . ?
C13 C14 C9 119.8(2) . . ?
O6 C14 C9 115.57(19) . . ?
O6 C15 C16 108.06(18) . . ?
O6 C15 H15A 110.1 . . ?
C16 C15 H15A 110.1 . . ?
O6 C15 H15B 110.1 . . ?
C16 C15 H15B 110.1 . . ?
H15A C15 H15B 108.4 . . ?
O7 C16 C15 112.57(18) . . ?
O7 C16 H16A 109.1 . . ?
C15 C16 H16A 109.1 . . ?
O7 C16 H16B 109.1 . . ?
C15 C16 H16B 109.1 . . ?
H16A C16 H16B 107.8 . . ?
O7 C17 C18 108.38(19) . . ?
O7 C17 H17A 110.0 . . ?
C18 C17 H17A 110.0 . . ?
O7 C17 H17B 110.0 . . ?
C18 C17 H17B 110.0 . . ?
H17A C17 H17B 108.4 . . ?
O8 C18 C17 110.00(19) . . ?
O8 C18 H18A 109.7 . . ?
C17 C18 H18A 109.7 . . ?
O8 C18 H18B 109.7 . . ?
C17 C18 H18B 109.7 . . ?
H18A C18 H18B 108.2 . . ?
O8 C19 C20 109.3(2) . . ?
O8 C19 H19A 109.8 . . ?
C20 C19 H19A 109.8 . . ?
O8 C19 H19B 109.8 . . ?
C20 C19 H19B 109.8 . . ?
H19A C19 H19B 108.3 . . ?
O9 C20 C19 107.76(19) . . ?
O9 C20 H20A 110.2 . . ?
C19 C20 H20A 110.2 . . ?
O9 C20 H20B 110.2 . . ?
C19 C20 H20B 110.2 . . ?
H20A C20 H20B 108.5 . . ?
O10 C21 O9 124.5(2) . . ?
O10 C21 C1 123.9(2) . . ?
O9 C21 C1 111.5(2) . . ?
N1 C22 C23 111.22(17) . . ?
N1 C22 H22A 109.4 . . ?
C23 C22 H22A 109.4 . . ?
N1 C22 H22B 109.4 . . ?
C23 C22 H22B 109.4 . . ?
H22A C22 H22B 108.0 . . ?
C28 C23 C24 119.2(2) . . ?
C28 C23 C22 119.9(2) . . ?
C24 C23 C22 120.9(2) . . ?
C25 C24 C23 120.3(2) . . ?
C25 C24 H24A 119.9 . . ?
C23 C24 H24A 119.9 . . ?
C26 C25 C24 120.0(2) . . ?
C26 C25 H25 120.0 . . ?
C24 C25 H25 120.0 . . ?
C25 C26 C27 120.1(2) . . ?
C25 C26 H26 119.9 . . ?
C27 C26 H26 119.9 . . ?
C26 C27 C28 119.6(2) . . ?
C26 C27 H27 120.2 . . ?
C28 C27 H27 120.2 . . ?
C23 C28 C27 120.7(2) . . ?
C23 C28 H28A 119.6 . . ?
C27 C28 H28A 119.6 . . ?
N1 C29 C30 111.73(18) . . ?
N1 C29 H29A 109.3 . . ?
C30 C29 H29A 109.3 . . ?
N1 C29 H29B 109.3 . . ?
C30 C29 H29B 109.3 . . ?
H29A C29 H29B 107.9 . . ?
C35 C30 C31 118.9(2) . . ?
C35 C30 C29 120.6(2) . . ?
C31 C30 C29 120.5(2) . . ?
C32 C31 C30 120.4(2) . . ?
C32 C31 H31 119.8 . . ?
C30 C31 H31 119.8 . . ?
C33 C32 C31 120.2(2) . . ?
C33 C32 H32 119.9 . . ?
C31 C32 H32 119.9 . . ?
C32 C33 C34 119.9(2) . . ?
C32 C33 H33 120.0 . . ?
C34 C33 H33 120.0 . . ?
C33 C34 C35 119.9(2) . . ?
C33 C34 H34 120.1 . . ?
C35 C34 H34 120.1 . . ?
C30 C35 C34 120.7(2) . . ?
C30 C35 H35 119.6 . . ?
C34 C35 H35 119.6 . . ?

loop_
_geom_bond_atom_site_label_1
_geom_bond_atom_site_label_2
_geom_bond_distance
_geom_bond_site_symmetry_2
_geom_bond_publ_flag
P1 F2 1.5848(16) . ?
P1 F3 1.5939(16) . ?
P1 F1 1.5984(15) . ?
P1 F4 1.5992(15) . ?
P1 F6 1.6033(16) . ?
P1 F5 1.6054(15) . ?
O1 C2 1.201(3) . ?
O2 C2 1.340(3) . ?
O2 C3 1.456(3) . ?
O3 C5 1.426(3) . ?
O3 C4 1.432(3) . ?
O4 C6 1.426(3) . ?
O4 C7 1.434(3) . ?
O5 C9 1.372(3) . ?
O5 C8 1.442(3) . ?
O6 C14 1.384(3) . ?
O6 C15 1.448(3) . ?
O7 C16 1.425(3) . ?
O7 C17 1.437(3) . ?
O8 C18 1.418(3) . ?
O8 C19 1.422(3) . ?
O9 C21 1.327(3) . ?
O9 C20 1.456(3) . ?
O10 C21 1.207(3) . ?
N1 C22 1.494(3) . ?
N1 C29 1.495(3) . ?
N1 H1AN 0.86(3) . ?
N1 H1BN 0.82(3) . ?
C1 C2 1.495(3) . ?
C1 C21 1.517(3) . ?
C1 H1A 0.9900 . ?
C1 H1B 0.9900 . ?
C3 C4 1.497(3) . ?
C3 H3A 0.9900 . ?
C3 H3B 0.9900 . ?
C4 H4A 0.9900 . ?
C4 H4B 0.9900 . ?
C5 C6 1.497(4) . ?
C5 H5A 0.9900 . ?
C5 H5B 0.9900 . ?
C6 H6A 0.9900 . ?
C6 H6B 0.9900 . ?
C7 C8 1.488(3) . ?
C7 H7A 0.9900 . ?
C7 H7B 0.9900 . ?
C8 H8A 0.9900 . ?
C8 H8B 0.9900 . ?
C9 C10 1.387(3) . ?
C9 C14 1.406(3) . ?
C10 C11 1.386(3) . ?
C10 H10 0.9500 . ?
C11 C12 1.380(3) . ?
C11 H11 0.9500 . ?
C12 C13 1.392(3) . ?
C12 H12 0.9500 . ?
C13 C14 1.380(3) . ?
C13 H13 0.9500 . ?
C15 C16 1.502(3) . ?
C15 H15A 0.9900 . ?
C15 H15B 0.9900 . ?
C16 H16A 0.9900 . ?
C16 H16B 0.9900 . ?
C17 C18 1.493(3) . ?
C17 H17A 0.9900 . ?
C17 H17B 0.9900 . ?
C18 H18A 0.9900 . ?
C18 H18B 0.9900 . ?
C19 C20 1.484(3) . ?
C19 H19A 0.9900 . ?
C19 H19B 0.9900 . ?
C20 H20A 0.9900 . ?
C20 H20B 0.9900 . ?
C22 C23 1.508(3) . ?
C22 H22A 0.9900 . ?
C22 H22B 0.9900 . ?
C23 C28 1.383(3) . ?
C23 C24 1.393(3) . ?
C24 C25 1.385(3) . ?
C24 H24A 0.9500 . ?
C25 C26 1.382(3) . ?
C25 H25 0.9500 . ?
C26 C27 1.386(4) . ?
C26 H26 0.9500 . ?
C27 C28 1.387(3) . ?
C27 H27 0.9500 . ?
C28 H28A 0.9500 . ?
C29 C30 1.509(3) . ?
C29 H29A 0.9900 . ?
C29 H29B 0.9900 . ?
C30 C35 1.379(3) . ?
C30 C31 1.397(3) . ?
C31 C32 1.381(3) . ?
C31 H31 0.9500 . ?
C32 C33 1.380(4) . ?
C32 H32 0.9500 . ?
C33 C34 1.383(4) . ?
C33 H33 0.9500 . ?
C34 C35 1.387(3) . ?
C34 H34 0.9500 . ?
C35 H35 0.9500 . ?

loop_
_geom_torsion_atom_site_label_1
_geom_torsion_atom_site_label_2
_geom_torsion_atom_site_label_3
_geom_torsion_atom_site_label_4
_geom_torsion
_geom_torsion_site_symmetry_1
_geom_torsion_site_symmetry_2
_geom_torsion_site_symmetry_3
_geom_torsion_site_symmetry_4
_geom_torsion_publ_flag
C3 O2 C2 O1 0.9(3) . . . . ?
C3 O2 C2 C1 -179.67(19) . . . . ?
C21 C1 C2 O1 -102.1(3) . . . . ?
C21 C1 C2 O2 78.5(2) . . . . ?
C2 O2 C3 C4 173.0(2) . . . . ?
C5 O3 C4 C3 97.7(2) . . . . ?
O2 C3 C4 O3 68.4(2) . . . . ?
C4 O3 C5 C6 -171.79(19) . . . . ?
C7 O4 C6 C5 -168.74(18) . . . . ?
O3 C5 C6 O4 -60.7(2) . . . . ?
C6 O4 C7 C8 174.08(18) . . . . ?
C9 O5 C8 C7 172.14(18) . . . . ?
O4 C7 C8 O5 68.4(2) . . . . ?
C8 O5 C9 C10 11.2(3) . . . . ?
C8 O5 C9 C14 -168.12(19) . . . . ?
O5 C9 C10 C11 -175.9(2) . . . . ?
C14 C9 C10 C11 3.4(3) . . . . ?
C9 C10 C11 C12 0.0(3) . . . . ?
C10 C11 C12 C13 -2.5(3) . . . . ?
C11 C12 C13 C14 1.6(3) . . . . ?
C12 C13 C14 O6 -179.0(2) . . . . ?
C12 C13 C14 C9 1.8(3) . . . . ?
C15 O6 C14 C13 -5.5(3) . . . . ?
C15 O6 C14 C9 173.75(18) . . . . ?
O5 C9 C14 C13 175.08(19) . . . . ?
C10 C9 C14 C13 -4.2(3) . . . . ?
O5 C9 C14 O6 -4.2(3) . . . . ?
C10 C9 C14 O6 176.50(19) . . . . ?
C14 O6 C15 C16 176.04(17) . . . . ?
C17 O7 C16 C15 -81.4(2) . . . . ?
O6 C15 C16 O7 -71.8(2) . . . . ?
C16 O7 C17 C18 174.83(18) . . . . ?
C19 O8 C18 C17 -167.20(19) . . . . ?
O7 C17 C18 O8 69.0(2) . . . . ?
C18 O8 C19 C20 174.33(19) . . . . ?
C21 O9 C20 C19 -157.7(2) . . . . ?
O8 C19 C20 O9 -63.3(3) . . . . ?
C20 O9 C21 O10 6.4(3) . . . . ?
C20 O9 C21 C1 -173.2(2) . . . . ?
C2 C1 C21 O10 68.1(3) . . . . ?
C2 C1 C21 O9 -112.3(2) . . . . ?
C29 N1 C22 C23 169.45(19) . . . . ?
N1 C22 C23 C28 -128.6(2) . . . . ?
N1 C22 C23 C24 49.7(3) . . . . ?
C28 C23 C24 C25 1.2(3) . . . . ?
C22 C23 C24 C25 -177.0(2) . . . . ?
C23 C24 C25 C26 -0.6(3) . . . . ?
C24 C25 C26 C27 -0.6(4) . . . . ?
C25 C26 C27 C28 1.1(4) . . . . ?
C24 C23 C28 C27 -0.7(3) . . . . ?
C22 C23 C28 C27 177.6(2) . . . . ?
C26 C27 C28 C23 -0.5(4) . . . . ?
C22 N1 C29 C30 172.41(19) . . . . ?
N1 C29 C30 C35 -109.4(2) . . . . ?
N1 C29 C30 C31 70.8(3) . . . . ?
C35 C30 C31 C32 0.6(3) . . . . ?
C29 C30 C31 C32 -179.6(2) . . . . ?
C30 C31 C32 C33 -1.8(4) . . . . ?
C31 C32 C33 C34 1.1(4) . . . . ?
C32 C33 C34 C35 0.7(4) . . . . ?
C31 C30 C35 C34 1.3(3) . . . . ?
C29 C30 C35 C34 -178.5(2) . . . . ?
C33 C34 C35 C30 -1.9(4) . . . . ?
